data_7247022
loop_
_publ_author_name
'Brown, Matthew L.'
'Karpiuk, Thomas E.'
'Leznoff, Daniel B.'

_publ_section_title
;
 Emissive lanthanide dicyanoaurate coordination polymers with
 2,2&#x2032;-bipyridine dioxide antenna groups and their hydration states
;
_journal_issue 33
_journal_name_full CrystEngComm
_journal_page_first 4658
_journal_page_last 4668
_journal_paper_doi 10.1039/D3CE00583F
_journal_volume 25
_journal_year 2023
_chemical_formula_moiety
;
0.5(C52 H32 Au6 Eu2 N20 O8), 2(C2 H6 O), 2(H2 O)
;
_chemical_formula_sum 'C30 H32 Au3 Eu N10 O8'
_chemical_formula_weight 1403.51
_space_group_crystal_system monoclinic
_space_group_IT_number 15
_space_group_name_Hall '-C 2yc'
_space_group_name_H-M_alt 'C 1 2/c 1'
_atom_sites_solution_hydrogens mixed
_atom_sites_solution_primary dual
_audit_creation_date 2020-03-31
_audit_creation_method
;
Olex2 1.2
(compiled 2018.05.29 svn.r3508 for OlexSys, GUI svn.r5506)
;
_audit_update_record
;
2022-12-01 deposited with the CCDC.	2023-07-05 downloaded from the CCDC.
;
_cell_angle_alpha 90
_cell_angle_beta 99.538(2)
_cell_angle_gamma 90
_cell_formula_units_Z 4
_cell_length_a 10.8683(5)
_cell_length_b 18.0285(7)
_cell_length_c 19.6168(10)
_cell_measurement_reflns_used 9138
_cell_measurement_temperature 150(2)
_cell_measurement_theta_max 49.853
_cell_measurement_theta_min 2.309
_cell_volume 3790.6(3)
_computing_cell_refinement 'SAINT v8.37A (Bruker, 2015)'
_computing_data_reduction 'SAINT v8.37A (Bruker, 2015)'
_computing_molecular_graphics 'Olex2 (Dolomanov et al., 2009)'
_computing_publication_material 'Olex2 (Dolomanov et al., 2009)'
_computing_structure_refinement 'ShelXL (Sheldrick, 2015)'
_computing_structure_solution 'ShelXT (Sheldrick, 2015)'
_diffrn_ambient_temperature 150(2)
_diffrn_detector 'Bruker APEX2 area detector'
_diffrn_detector_area_resol_mean 7.9
_diffrn_measured_fraction_theta_full 1.000
_diffrn_measured_fraction_theta_max 1.000
_diffrn_measurement_device 'three-circle diffractometer'
_diffrn_measurement_device_type 'Bruker APEX-II CCD'
_diffrn_measurement_method '\f and \w scans'
_diffrn_radiation_monochromator 'horizontally mounted graphite crystal'
_diffrn_radiation_type MoK\a
_diffrn_radiation_wavelength 0.71073
_diffrn_reflns_av_R_equivalents 0.0575
_diffrn_reflns_av_unetI/netI 0.0259
_diffrn_reflns_Laue_measured_fraction_full 1.000
_diffrn_reflns_Laue_measured_fraction_max 1.000
_diffrn_reflns_limit_h_max 16
_diffrn_reflns_limit_h_min -16
_diffrn_reflns_limit_k_max 27
_diffrn_reflns_limit_k_min -27
_diffrn_reflns_limit_l_max 30
_diffrn_reflns_limit_l_min -30
_diffrn_reflns_number 76010
_diffrn_reflns_point_group_measured_fraction_full 1.000
_diffrn_reflns_point_group_measured_fraction_max 1.000
_diffrn_reflns_theta_full 25.242
_diffrn_reflns_theta_max 33.139
_diffrn_reflns_theta_min 2.105
_diffrn_source 'sealed tube'
_diffrn_standards_number 0
_exptl_absorpt_coefficient_mu 13.267
_exptl_absorpt_correction_T_max 0.7500
_exptl_absorpt_correction_T_min 0.2890
_exptl_absorpt_correction_type multi-scan
_exptl_absorpt_process_details
;
	SADABS-2016/2 (Bruker,2016/2) was used for absorption correction. 
	wR2(int) was 0.1493 before and 0.0694 after correction. 
	The Ratio of minimum to maximum transmission is 0.3853.
;
_exptl_crystal_colour 'clear colourless'
_exptl_crystal_colour_lustre clear
_exptl_crystal_colour_primary colourless
_exptl_crystal_density_diffrn 2.459
_exptl_crystal_description irregular
_exptl_crystal_F_000 2584
_exptl_crystal_preparation 'Crystal was regular before it was cut multiple times to fix on XRD,Luminescent'
_exptl_crystal_recrystallization_method 'Slow evaporation from 1:1 EtOH:H2O, crystal taken from mother liquor'
_exptl_crystal_size_max 0.6
_exptl_crystal_size_mid 0.45
_exptl_crystal_size_min 0.39
_refine_diff_density_max 3.459
_refine_diff_density_min -1.968
_refine_diff_density_rms 0.231
_refine_ls_extinction_coef 0.00021(2)
_refine_ls_extinction_expression Fc^*^=kFc[1+0.001xFc^2^\l^3^/sin(2\q)]^-1/4^
_refine_ls_extinction_method 'SHELXL-2018/3 (Sheldrick 2018)'
_refine_ls_goodness_of_fit_ref 1.094
_refine_ls_hydrogen_treatment mixed
_refine_ls_matrix_type full
_refine_ls_number_parameters 268
_refine_ls_number_reflns 7233
_refine_ls_number_restraints 9
_refine_ls_restrained_S_all 1.093
_refine_ls_R_factor_all 0.0328
_refine_ls_R_factor_gt 0.0291
_refine_ls_shift/su_max 0.001
_refine_ls_shift/su_mean 0.000
_refine_ls_structure_factor_coef Fsqd
_refine_ls_weighting_details 'w=1/[\s^2^(Fo^2^)+(0.0309P)^2^+35.4524P] where P=(Fo^2^+2Fc^2^)/3'
_refine_ls_weighting_scheme calc
_refine_ls_wR_factor_gt 0.0686
_refine_ls_wR_factor_ref 0.0700
_reflns_Friedel_coverage 0.000
_reflns_number_gt 6680
_reflns_number_total 7233
_reflns_threshold_expression 'I > 2\s(I)'
_cod_data_source_file d3ce00583f2.cif
_cod_data_source_block mo_EuEW
_cod_depositor_comments 'Adding full bibliography for 7247008--7247022.cif.'
_cod_database_code 7247022
_shelx_shelxl_version_number 2018/3
_shelx_space_group_comment
;
The symmetry employed for this shelxl refinement is uniquely defined
by the following loop, which should always be used as a source of
symmetry information in preference to the above space-group names.
They are only intended as comments.
;
_shelx_estimated_absorpt_t_max 0.079
_shelx_estimated_absorpt_t_min 0.046
_olex2_refinement_description
;
1. Fixed Uiso
 At 1.2 times of:
  All C(H) groups, All C(H,H) groups
 At 1.5 times of:
  All C(H,H,H) groups, All O(H) groups
2. Restrained distances
 C10-H10 = C11-H11 = C12-H12
 0.95 with sigma of 0.02
 C16-H16 = C18-H18 = C19-H19
 0.95 with sigma of 0.02
 O1-H1A = O1-H1B
 0.82 with sigma of 0.02
 H1A-H1B
 1.31 with sigma of 0.04
3.a Secondary CH2 refined with riding coordinates:
 C21(H21A,H21B)
3.b Aromatic/amide H refined with riding coordinates:
 C10(H10), C13(H13), C17(H17)
3.c Idealised Me refined as rotating group:
 C22(H22A,H22B,H22C)
3.d Idealised tetrahedral OH refined as rotating group:
 O2(H2)
;
_olex2_date_sample_data_collection 2018-04-09
_olex2_exptl_crystal_mounting_method '150 uM duel-thickens MiTigen Micromount'

loop_
_space_group_symop_operation_xyz
'x, y, z'
'-x, y, -z+1/2'
'x+1/2, y+1/2, z'
'-x+1/2, y+1/2, -z+1/2'
'-x, -y, -z'
'x, -y, z-1/2'
'-x+1/2, -y+1/2, -z'
'x+1/2, -y+1/2, z-1/2'

loop_
_atom_site_label
_atom_site_type_symbol
_atom_site_fract_x
_atom_site_fract_y
_atom_site_fract_z
_atom_site_U_iso_or_equiv
_atom_site_adp_type
_atom_site_occupancy
_atom_site_site_symmetry_order
_atom_site_calc_flag
_atom_site_refinement_flags_posn
_atom_site_refinement_flags_adp
_atom_site_refinement_flags_occupancy
_atom_site_disorder_assembly
_atom_site_disorder_group
Au1 Au 0.14840(2) 0.34073(2) 0.02956(2) 0.01298(4) Uani 1 1 d . . . . .
Au2 Au 0.000000 0.500000 0.500000 0.02374(6) Uani 1 2 d S T P . .
Eu1 Eu 0.500000 0.44768(2) 0.250000 0.00513(5) Uani 1 2 d S T P . .
O1 O 0.4129(3) 0.34585(14) 0.30454(15) 0.0140(5) Uani 1 1 d D . . . .
H1A H 0.338(2) 0.344(4) 0.307(4) 0.037(19) Uiso 1 1 d D . . . .
H1B H 0.449(6) 0.316(4) 0.333(4) 0.08(3) Uiso 1 1 d D . . . .
O2 O 0.1659(4) 0.3460(3) 0.3024(3) 0.0489(12) Uani 1 1 d . . . . .
H2 H 0.159095 0.387456 0.321032 0.073 Uiso 1 1 calc GR . . . .
O10 O 0.3422(2) 0.48741(13) 0.31016(13) 0.0109(4) Uani 1 1 d . . . . .
O11 O 0.5721(2) 0.55585(14) 0.31752(12) 0.0110(4) Uani 1 1 d . . . . .
N1 N 0.3272(3) 0.40293(18) 0.15814(17) 0.0171(6) Uani 1 1 d . . . . .
N2 N 0.0017(4) 0.2638(2) -0.10170(19) 0.0253(7) Uani 1 1 d . . . . .
N3 N 0.0563(5) 0.4840(4) 0.3498(3) 0.0485(14) Uani 1 1 d . . . . .
N10 N 0.2984(3) 0.55585(15) 0.30076(15) 0.0098(5) Uani 1 1 d . . . . .
N11 N 0.5629(3) 0.56655(15) 0.38294(14) 0.0097(5) Uani 1 1 d . . . . .
C1 C 0.2576(3) 0.3807(2) 0.11202(19) 0.0146(6) Uani 1 1 d . . . . .
C2 C 0.0517(4) 0.2938(2) -0.0534(2) 0.0174(6) Uani 1 1 d . . . . .
C3 C 0.0348(5) 0.4919(3) 0.4041(3) 0.0321(10) Uani 1 1 d . . . . .
C10 C 0.2013(3) 0.5693(2) 0.24998(19) 0.0158(6) Uani 1 1 d D . . . .
H10 H 0.166177 0.529921 0.220865 0.019 Uiso 1 1 calc DR . . . .
C11 C 0.1526(4) 0.6397(3) 0.2401(2) 0.0224(8) Uani 1 1 d D . . . .
C12 C 0.2007(4) 0.6965(2) 0.2843(3) 0.0258(9) Uani 1 1 d D . . . .
C13 C 0.2996(4) 0.6814(2) 0.3362(2) 0.0195(7) Uani 1 1 d . . . . .
H13 H 0.333547 0.719733 0.366896 0.023 Uiso 1 1 calc R . . . .
C14 C 0.3498(3) 0.61069(18) 0.34388(17) 0.0108(5) Uani 1 1 d . . . . .
C15 C 0.4540(3) 0.59285(17) 0.39973(17) 0.0107(5) Uani 1 1 d . . . . .
C16 C 0.4476(4) 0.6080(2) 0.46813(19) 0.0164(6) Uani 1 1 d D . . . .
C17 C 0.5491(4) 0.5949(2) 0.5196(2) 0.0214(7) Uani 1 1 d . . . . .
H17 H 0.544022 0.604485 0.566625 0.026 Uiso 1 1 calc R . . . .
C18 C 0.6573(4) 0.5676(2) 0.5012(2) 0.0213(7) Uani 1 1 d D . . . .
C19 C 0.6631(4) 0.5541(2) 0.43253(19) 0.0161(6) Uani 1 1 d D . . . .
C21 C 0.0968(6) 0.2922(5) 0.3330(5) 0.060(2) Uani 1 1 d . . . . .
H21A H 0.087765 0.247183 0.303657 0.072 Uiso 1 1 calc R . . . .
H21B H 0.012201 0.311862 0.334199 0.072 Uiso 1 1 calc R . . . .
C22 C 0.1538(8) 0.2715(5) 0.4026(5) 0.067(2) Uani 1 1 d . . . . .
H22A H 0.108089 0.229674 0.418278 0.101 Uiso 1 1 calc GR . . . .
H22B H 0.150895 0.313790 0.433702 0.101 Uiso 1 1 calc GR . . . .
H22C H 0.240800 0.257108 0.402857 0.101 Uiso 1 1 calc GR . . . .
H11 H 0.084(4) 0.642(3) 0.203(2) 0.023(14) Uiso 1 1 d D . . . .
H12 H 0.166(5) 0.7450(15) 0.279(3) 0.013(12) Uiso 1 1 d D . . . .
H16 H 0.371(3) 0.626(3) 0.480(3) 0.015(12) Uiso 1 1 d D . . . .
H18 H 0.723(4) 0.555(3) 0.537(2) 0.020(14) Uiso 1 1 d D . . . .
H19 H 0.739(3) 0.539(3) 0.419(3) 0.019(13) Uiso 1 1 d D . . . .

loop_
_atom_site_aniso_label
_atom_site_aniso_U_11
_atom_site_aniso_U_22
_atom_site_aniso_U_33
_atom_site_aniso_U_23
_atom_site_aniso_U_13
_atom_site_aniso_U_12
Au1 0.01338(6) 0.01174(6) 0.01221(6) -0.00230(4) -0.00261(4) -0.00445(4)
Au2 0.01397(9) 0.02183(11) 0.03480(12) 0.00728(8) 0.00216(8) 0.00061(7)
Eu1 0.00682(9) 0.00167(8) 0.00619(8) 0.000 -0.00093(6) 0.000
O1 0.0147(11) 0.0067(10) 0.0203(12) 0.0068(8) 0.0019(10) -0.0002(9)
O2 0.0260(19) 0.044(2) 0.080(4) 0.023(2) 0.020(2) -0.0025(18)
O10 0.0122(10) 0.0028(9) 0.0181(11) -0.0010(8) 0.0035(9) 0.0013(8)
O11 0.0132(10) 0.0097(10) 0.0104(10) -0.0052(8) 0.0028(8) -0.0029(8)
N1 0.0188(14) 0.0122(13) 0.0180(14) -0.0003(10) -0.0039(11) -0.0028(11)
N2 0.034(2) 0.0191(16) 0.0198(15) -0.0055(12) -0.0048(14) -0.0042(15)
N3 0.030(2) 0.073(4) 0.043(3) 0.010(3) 0.007(2) 0.001(3)
N10 0.0086(11) 0.0072(11) 0.0137(12) 0.0006(9) 0.0022(9) 0.0030(9)
N11 0.0123(12) 0.0057(11) 0.0110(11) -0.0033(8) 0.0021(9) -0.0002(9)
C1 0.0156(15) 0.0108(14) 0.0166(14) -0.0002(11) -0.0002(12) -0.0027(12)
C2 0.0188(16) 0.0118(14) 0.0201(16) -0.0041(12) -0.0012(13) -0.0032(13)
C3 0.0187(19) 0.034(2) 0.043(3) 0.010(2) 0.0026(18) 0.0014(18)
C10 0.0098(13) 0.0201(16) 0.0171(15) 0.0002(12) 0.0009(11) 0.0022(12)
C11 0.0161(16) 0.029(2) 0.0220(17) 0.0116(15) 0.0040(14) 0.0118(15)
C12 0.027(2) 0.0178(18) 0.034(2) 0.0109(16) 0.0098(17) 0.0147(16)
C13 0.0232(18) 0.0062(13) 0.0299(19) -0.0005(12) 0.0067(15) 0.0067(13)
C14 0.0116(13) 0.0061(12) 0.0152(13) 0.0005(10) 0.0034(11) 0.0019(10)
C15 0.0119(13) 0.0063(12) 0.0136(13) -0.0020(10) 0.0015(11) 0.0007(10)
C16 0.0207(16) 0.0139(15) 0.0152(14) -0.0057(12) 0.0049(12) 0.0000(13)
C17 0.033(2) 0.0191(17) 0.0118(14) -0.0053(12) 0.0025(14) 0.0011(15)
C18 0.0251(19) 0.0195(17) 0.0155(15) -0.0048(13) -0.0079(14) -0.0006(15)
C19 0.0158(15) 0.0133(15) 0.0167(15) -0.0066(11) -0.0042(12) 0.0021(12)
C21 0.032(3) 0.066(5) 0.085(5) 0.022(4) 0.017(3) -0.018(3)
C22 0.057(5) 0.075(6) 0.072(5) 0.030(4) 0.017(4) -0.019(4)

loop_
_atom_type_symbol
_atom_type_description
_atom_type_scat_dispersion_real
_atom_type_scat_dispersion_imag
_atom_type_scat_source
C C 0.0033 0.0016 'International Tables Vol C Tables 4.2.6.8 and 6.1.1.4'
H H 0.0000 0.0000 'International Tables Vol C Tables 4.2.6.8 and 6.1.1.4'
Au Au -2.0133 8.8022 'International Tables Vol C Tables 4.2.6.8 and 6.1.1.4'
Eu Eu -0.1578 3.6682 'International Tables Vol C Tables 4.2.6.8 and 6.1.1.4'
N N 0.0061 0.0033 'International Tables Vol C Tables 4.2.6.8 and 6.1.1.4'
O O 0.0106 0.0060 'International Tables Vol C Tables 4.2.6.8 and 6.1.1.4'

loop_
_geom_angle_atom_site_label_1
_geom_angle_atom_site_label_2
_geom_angle_atom_site_label_3
_geom_angle
_geom_angle_site_symmetry_1
_geom_angle_site_symmetry_3
_geom_angle_publ_flag
C1 Au1 Au2 92.06(11) . 2 ?
C2 Au1 Au2 92.87(11) . 2 ?
C2 Au1 C1 174.60(16) . . ?
Au1 Au2 Au1 180.0 2 6_566 ?
C3 Au2 Au1 86.21(16) 5_566 6_566 ?
C3 Au2 Au1 93.79(16) 5_566 2 ?
C3 Au2 Au1 86.21(16) . 2 ?
C3 Au2 Au1 93.79(16) . 6_566 ?
C3 Au2 C3 180.0 5_566 . ?
O1 Eu1 O1 80.03(13) . 2_655 ?
O1 Eu1 O11 119.35(9) 2_655 2_655 ?
O1 Eu1 O11 119.35(9) . . ?
O1 Eu1 O11 138.35(9) . 2_655 ?
O1 Eu1 O11 138.35(9) 2_655 . ?
O1 Eu1 N1 74.77(10) . 2_655 ?
O1 Eu1 N1 74.77(10) 2_655 . ?
O1 Eu1 N1 76.73(10) . . ?
O1 Eu1 N1 76.73(10) 2_655 2_655 ?
O10 Eu1 O1 146.40(9) 2_655 . ?
O10 Eu1 O1 146.40(9) . 2_655 ?
O10 Eu1 O1 68.54(9) . . ?
O10 Eu1 O1 68.54(9) 2_655 2_655 ?
O10 Eu1 O10 144.49(11) 2_655 . ?
O10 Eu1 O11 80.30(8) . 2_655 ?
O10 Eu1 O11 71.08(8) . . ?
O10 Eu1 O11 71.08(8) 2_655 2_655 ?
O10 Eu1 O11 80.30(8) 2_655 . ?
O10 Eu1 N1 86.38(10) 2_655 2_655 ?
O10 Eu1 N1 105.01(10) . 2_655 ?
O10 Eu1 N1 105.01(10) 2_655 . ?
O10 Eu1 N1 86.39(10) . . ?
O11 Eu1 O11 72.24(12) 2_655 . ?
O11 Eu1 N1 142.15(10) . . ?
O11 Eu1 N1 142.15(10) 2_655 2_655 ?
O11 Eu1 N1 74.30(10) . 2_655 ?
O11 Eu1 N1 74.30(10) 2_655 . ?
N1 Eu1 N1 142.52(15) . 2_655 ?
Eu1 O1 H1A 122(4) . . ?
Eu1 O1 H1B 129(5) . . ?
H1A O1 H1B 107(5) . . ?
C21 O2 H2 109.5 . . ?
N10 O10 Eu1 119.31(19) . . ?
N11 O11 Eu1 125.61(19) . . ?
C1 N1 Eu1 172.8(3) . . ?
O10 N10 C10 119.3(3) . . ?
O10 N10 C14 119.3(3) . . ?
C10 N10 C14 121.3(3) . . ?
O11 N11 C15 119.6(3) . . ?
O11 N11 C19 119.6(3) . . ?
C19 N11 C15 120.7(3) . . ?
N1 C1 Au1 175.9(4) . . ?
N2 C2 Au1 175.8(4) . . ?
N3 C3 Au2 176.8(6) . . ?
N10 C10 H10 119.8 . . ?
N10 C10 C11 120.3(4) . . ?
C11 C10 H10 119.8 . . ?
C10 C11 C12 119.8(4) . . ?
C10 C11 H11 112(4) . . ?
C12 C11 H11 128(4) . . ?
C11 C12 H12 120(3) . . ?
C13 C12 C11 118.8(4) . . ?
C13 C12 H12 121(3) . . ?
C12 C13 H13 119.8 . . ?
C12 C13 C14 120.4(4) . . ?
C14 C13 H13 119.8 . . ?
N10 C14 C13 119.2(3) . . ?
N10 C14 C15 119.3(3) . . ?
C13 C14 C15 121.4(3) . . ?
N11 C15 C14 119.1(3) . . ?
N11 C15 C16 119.2(3) . . ?
C16 C15 C14 121.5(3) . . ?
C15 C16 C17 120.7(4) . . ?
C15 C16 H16 119(3) . . ?
C17 C16 H16 120(3) . . ?
C16 C17 H17 120.6 . . ?
C18 C17 C16 118.8(3) . . ?
C18 C17 H17 120.6 . . ?
C17 C18 C19 119.8(4) . . ?
C17 C18 H18 118(3) . . ?
C19 C18 H18 122(4) . . ?
N11 C19 C18 120.7(4) . . ?
N11 C19 H19 118(3) . . ?
C18 C19 H19 121(3) . . ?
O2 C21 H21A 108.8 . . ?
O2 C21 H21B 108.8 . . ?
O2 C21 C22 113.6(6) . . ?
H21A C21 H21B 107.7 . . ?
C22 C21 H21A 108.8 . . ?
C22 C21 H21B 108.8 . . ?
C21 C22 H22A 109.5 . . ?
C21 C22 H22B 109.5 . . ?
C21 C22 H22C 109.5 . . ?
H22A C22 H22B 109.5 . . ?
H22A C22 H22C 109.5 . . ?
H22B C22 H22C 109.5 . . ?

loop_
_geom_bond_atom_site_label_1
_geom_bond_atom_site_label_2
_geom_bond_distance
_geom_bond_site_symmetry_2
_geom_bond_publ_flag
Au1 Au2 3.29740(17) 2 ?
Au1 C1 1.977(4) . ?
Au1 C2 1.976(4) . ?
Au2 C3 1.985(6) . ?
Au2 C3 1.985(6) 5_566 ?
Eu1 O1 2.397(2) 2_655 ?
Eu1 O1 2.397(2) . ?
Eu1 O10 2.349(2) . ?
Eu1 O10 2.349(2) 2_655 ?
Eu1 O11 2.414(2) 2_655 ?
Eu1 O11 2.414(2) . ?
Eu1 N1 2.511(3) . ?
Eu1 N1 2.511(3) 2_655 ?
O1 H1A 0.819(19) . ?
O1 H1B 0.82(2) . ?
O2 H2 0.8400 . ?
O2 C21 1.420(7) . ?
O10 N10 1.324(3) . ?
O11 N11 1.318(3) . ?
N1 C1 1.150(5) . ?
N2 C2 1.146(5) . ?
N3 C3 1.137(8) . ?
N10 C10 1.348(4) . ?
N10 C14 1.359(4) . ?
N11 C15 1.365(4) . ?
N11 C19 1.353(5) . ?
C10 H10 0.9500 . ?
C10 C11 1.377(6) . ?
C11 C12 1.386(7) . ?
C11 H11 0.951(19) . ?
C12 C13 1.380(6) . ?
C12 H12 0.951(19) . ?
C13 H13 0.9500 . ?
C13 C14 1.384(5) . ?
C14 C15 1.475(5) . ?
C15 C16 1.382(5) . ?
C16 C17 1.386(6) . ?
C16 H16 0.952(19) . ?
C17 H17 0.9500 . ?
C17 C18 1.377(6) . ?
C18 C19 1.380(5) . ?
C18 H18 0.940(19) . ?
C19 H19 0.951(19) . ?
C21 H21A 0.9900 . ?
C21 H21B 0.9900 . ?
C21 C22 1.451(12) . ?
C22 H22A 0.9800 . ?
C22 H22B 0.9800 . ?
C22 H22C 0.9800 . ?
